data_4131676
loop_
_publ_author_name
'Zheng, Kuan'
'Shen, Defeng'
'Hong, Ran'

_publ_section_title
;
 Biomimetic Synthesis of Lankacidin Antibiotics.
;
_journal_issue 37
_journal_name_full 'Journal of the American Chemical Society'
_journal_page_first 12939
_journal_page_last 12942
_journal_paper_doi 10.1021/jacs.7b08500
_journal_volume 139
_journal_year 2017
_chemical_absolute_configuration ad
_chemical_formula_sum 'C19 H29 N O5 S2 Si'
_chemical_formula_weight 443.64
_space_group_crystal_system monoclinic
_space_group_IT_number 5
_space_group_name_Hall 'C 2y'
_space_group_name_H-M_alt 'C 1 2 1'
_atom_sites_solution_hydrogens geom
_audit_creation_method SHELXL-2013
_cell_angle_alpha 90
_cell_angle_beta 121.446(7)
_cell_angle_gamma 90
_cell_formula_units_Z 4
_cell_length_a 23.701(4)
_cell_length_b 6.8855(11)
_cell_length_c 16.964(3)
_cell_measurement_reflns_used 2015
_cell_measurement_temperature 293(2)
_cell_measurement_theta_max 43.370
_cell_measurement_theta_min 4.925
_cell_volume 2361.8(7)
_computing_cell_refinement 'Bruker SMART'
_computing_data_collection 'Bruker SMART'
_computing_data_reduction 'Bruker SHELXTL'
_computing_molecular_graphics 'Bruker SHELXTL'
_computing_publication_material 'Bruker SHELXTL'
_computing_structure_refinement 'SHELXL-2013 (Sheldrick, 2013)'
_computing_structure_solution 'Bruker SHELXTL'
_diffrn_ambient_temperature 293(2)
_diffrn_measured_fraction_theta_full 1.000
_diffrn_measured_fraction_theta_max 1.000
_diffrn_measurement_device_type 'CCD area detector'
_diffrn_measurement_method 'phi and omega scans'
_diffrn_radiation_type MoK\a
_diffrn_radiation_wavelength 0.71073
_diffrn_reflns_av_R_equivalents 0.0281
_diffrn_reflns_av_unetI/netI 0.0481
_diffrn_reflns_Laue_measured_fraction_full 1.000
_diffrn_reflns_Laue_measured_fraction_max 1.000
_diffrn_reflns_limit_h_max 28
_diffrn_reflns_limit_h_min -24
_diffrn_reflns_limit_k_max 8
_diffrn_reflns_limit_k_min -8
_diffrn_reflns_limit_l_max 20
_diffrn_reflns_limit_l_min -20
_diffrn_reflns_number 6814
_diffrn_reflns_point_group_measured_fraction_full 0.986
_diffrn_reflns_point_group_measured_fraction_max 0.986
_diffrn_reflns_theta_full 25.242
_diffrn_reflns_theta_max 25.499
_diffrn_reflns_theta_min 1.755
_exptl_absorpt_coefficient_mu 0.304
_exptl_absorpt_correction_T_max 0.7456
_exptl_absorpt_correction_T_min 0.6440
_exptl_absorpt_correction_type multi-scan
_exptl_absorpt_process_details sadabs
_exptl_crystal_colour colorless
_exptl_crystal_density_diffrn 1.248
_exptl_crystal_description prismatic
_exptl_crystal_F_000 944
_exptl_crystal_size_max 0.200
_exptl_crystal_size_mid 0.170
_exptl_crystal_size_min 0.130
_refine_diff_density_max 0.528
_refine_diff_density_min -0.236
_refine_diff_density_rms 0.062
_refine_ls_abs_structure_details
; 
 Flack x determined using 1350 quotients [(I+)-(I-)]/[(I+)+(I-)] 
 (Parsons and Flack (2004), Acta Cryst. A60, s61). 
;
_refine_ls_abs_structure_Flack 0.02(6)
_refine_ls_extinction_method none
_refine_ls_goodness_of_fit_ref 1.024
_refine_ls_hydrogen_treatment constr
_refine_ls_matrix_type full
_refine_ls_number_parameters 278
_refine_ls_number_reflns 4330
_refine_ls_number_restraints 41
_refine_ls_restrained_S_all 1.023
_refine_ls_R_factor_all 0.0708
_refine_ls_R_factor_gt 0.0590
_refine_ls_shift/su_max 0.000
_refine_ls_shift/su_mean 0.000
_refine_ls_structure_factor_coef Fsqd
_refine_ls_weighting_details 'w=1/[\s^2^(Fo^2^)+(0.1053P)^2^] where P=(Fo^2^+2Fc^2^)/3'
_refine_ls_weighting_scheme calc
_refine_ls_wR_factor_gt 0.1513
_refine_ls_wR_factor_ref 0.1620
_reflns_Friedel_coverage 0.809
_reflns_Friedel_fraction_full 0.970
_reflns_Friedel_fraction_max 0.969
_reflns_number_gt 3558
_reflns_number_total 4330
_reflns_threshold_expression 'I > 2\s(I)'
_cod_data_source_file ja7b08500_si_005.cif
_cod_data_source_block cd17025
_cod_original_cell_volume 2361.9(7)
_cod_original_sg_symbol_H-M 'C 2'
_cod_database_code 4131676
_shelx_space_group_comment
; 
The symmetry employed for this shelxl refinement is uniquely defined 
by the following loop, which should always be used as a source of 
symmetry information in preference to the above space-group names. 
They are only intended as comments. 
;
_shelx_estimated_absorpt_t_min 0.942
_shelx_estimated_absorpt_t_max 0.962
_shelxl_version_number 2013-4

loop_
_space_group_symop_operation_xyz
'x, y, z'
'-x, y, -z'
'x+1/2, y+1/2, z'
'-x+1/2, y+1/2, -z'

loop_
_atom_site_label
_atom_site_type_symbol
_atom_site_fract_x
_atom_site_fract_y
_atom_site_fract_z
_atom_site_U_iso_or_equiv
_atom_site_adp_type
_atom_site_occupancy
_atom_site_site_symmetry_order
_atom_site_calc_flag
_atom_site_refinement_flags_posn
_atom_site_refinement_flags_adp
_atom_site_refinement_flags_occupancy
_atom_site_disorder_assembly
_atom_site_disorder_group
S1 S 0.82581(6) 0.5818(2) 0.98510(8) 0.0535(4) Uani 1 1 d . . . . .
S2 S 0.86177(7) 0.9947(2) 0.96782(12) 0.0653(4) Uani 1 1 d . . . . .
Si1 Si 0.71885(8) 0.6278(3) 0.65207(11) 0.0649(5) Uani 1 1 d . . . . .
N1 N 0.8964(2) 0.6931(7) 0.9119(4) 0.0609(12) Uani 1 1 d . . . . .
O1 O 0.69278(18) 0.5530(6) 0.7199(2) 0.0605(10) Uani 1 1 d . . . . .
O2 O 0.7935(2) 0.6916(7) 1.0211(3) 0.0710(11) Uani 1 1 d . . . . .
O3 O 0.8727(2) 0.4372(7) 1.0403(3) 0.0708(11) Uani 1 1 d . . . . .
O4 O 0.5449(3) 0.6944(14) 0.7149(5) 0.130(3) Uani 1 1 d . . . . .
O5 O 0.6244(3) 0.9172(10) 0.7533(4) 0.1027(18) Uani 1 1 d D . . . .
C1 C 0.7675(2) 0.4761(8) 0.8793(4) 0.0522(12) Uani 1 1 d . . . . .
H1A H 0.7905 0.4198 0.8514 0.063 Uiso 1 1 calc R U . . .
H1B H 0.7454 0.3714 0.8910 0.063 Uiso 1 1 calc R U . . .
C2 C 0.7156(2) 0.6171(9) 0.8112(3) 0.0535(13) Uani 1 1 d . . . . .
H2 H 0.7350 0.7469 0.8202 0.064 Uiso 1 1 calc R U . . .
C3 C 0.6570(3) 0.6251(13) 0.8230(4) 0.076(2) Uani 1 1 d . . . . .
H3A H 0.6414 0.4935 0.8198 0.092 Uiso 1 1 calc R U . . .
H3B H 0.6719 0.6741 0.8844 0.092 Uiso 1 1 calc R U . . .
C4 C 0.6012(4) 0.7432(16) 0.7565(5) 0.094(3) Uani 1 1 d . . . . .
C5 C 0.5757(14) 1.068(4) 0.6907(17) 0.132(7) Uani 0.6 1 d D U P A 1
H5A H 0.5989 1.1861 0.6924 0.159 Uiso 0.6 1 calc R U P A 1
H5B H 0.5513 1.0213 0.6276 0.159 Uiso 0.6 1 calc R U P A 1
C6 C 0.5296(11) 1.110(4) 0.723(2) 0.135(7) Uani 0.6 1 d D U P A 1
H6A H 0.4867 1.0579 0.6797 0.203 Uiso 0.6 1 calc R U P A 1
H6B H 0.5262 1.2479 0.7279 0.203 Uiso 0.6 1 calc R U P A 1
H6C H 0.5460 1.0512 0.7824 0.203 Uiso 0.6 1 calc R U P A 1
C5' C 0.564(2) 1.019(7) 0.680(2) 0.135(7) Uani 0.4 1 d D U P A 2
H5'1 H 0.5266 0.9317 0.6491 0.162 Uiso 0.4 1 calc R U P A 2
H5'2 H 0.5717 1.0771 0.6339 0.162 Uiso 0.4 1 calc R U P A 2
C6' C 0.5536(19) 1.174(6) 0.735(3) 0.135(8) Uani 0.4 1 d D U P A 2
H6'1 H 0.5856 1.1568 0.7994 0.202 Uiso 0.4 1 calc R U P A 2
H6'2 H 0.5099 1.1612 0.7244 0.202 Uiso 0.4 1 calc R U P A 2
H6'3 H 0.5587 1.3000 0.7155 0.202 Uiso 0.4 1 calc R U P A 2
C7 C 0.8649(3) 0.7512(8) 0.9509(4) 0.0543(13) Uani 1 1 d . . . . .
C8 C 0.9075(3) 1.0320(8) 0.9163(4) 0.0598(14) Uani 1 1 d . . . . .
C9 C 0.9207(3) 0.8530(9) 0.8903(4) 0.0607(14) Uani 1 1 d . . . . .
C10 C 0.9560(4) 0.8461(13) 0.8460(6) 0.084(2) Uani 1 1 d . . . . .
H10 H 0.9665 0.7282 0.8301 0.101 Uiso 1 1 calc R U . . .
C11 C 0.9746(4) 1.0167(14) 0.8266(6) 0.088(2) Uani 1 1 d . . . . .
H11 H 0.9965 1.0153 0.7944 0.106 Uiso 1 1 calc R U . . .
C12 C 0.9621(4) 1.1908(14) 0.8531(6) 0.091(2) Uani 1 1 d . . . . .
H12 H 0.9771 1.3043 0.8404 0.109 Uiso 1 1 calc R U . . .
C13 C 0.9281(3) 1.2032(11) 0.8979(5) 0.0784(19) Uani 1 1 d . . . . .
H13 H 0.9193 1.3224 0.9151 0.094 Uiso 1 1 calc R U . . .
C14 C 0.7933(4) 0.4923(18) 0.6771(6) 0.105(3) Uani 1 1 d . . . . .
H14A H 0.8300 0.5329 0.7357 0.157 Uiso 1 1 calc R U . . .
H14B H 0.8029 0.5175 0.6296 0.157 Uiso 1 1 calc R U . . .
H14C H 0.7858 0.3558 0.6790 0.157 Uiso 1 1 calc R U . . .
C15 C 0.7401(5) 0.8900(13) 0.6718(6) 0.098(2) Uani 1 1 d . . . . .
H15A H 0.7037 0.9609 0.6677 0.147 Uiso 1 1 calc R U . . .
H15B H 0.7487 0.9369 0.6259 0.147 Uiso 1 1 calc R U . . .
H15C H 0.7787 0.9077 0.7321 0.147 Uiso 1 1 calc R U . . .
C16 C 0.6487(4) 0.5788(16) 0.5331(4) 0.090(2) Uani 1 1 d . . . . .
C17 C 0.6355(7) 0.365(2) 0.5198(8) 0.171(6) Uani 1 1 d . . . . .
H17A H 0.6316 0.3142 0.5693 0.256 Uiso 1 1 calc R U . . .
H17B H 0.6714 0.3015 0.5193 0.256 Uiso 1 1 calc R U . . .
H17C H 0.5952 0.3422 0.4620 0.256 Uiso 1 1 calc R U . . .
C18 C 0.5879(4) 0.679(3) 0.5196(7) 0.165(6) Uani 1 1 d . . . . .
H18A H 0.5492 0.6180 0.4698 0.247 Uiso 1 1 calc R U . . .
H18B H 0.5887 0.8132 0.5052 0.247 Uiso 1 1 calc R U . . .
H18C H 0.5868 0.6690 0.5753 0.247 Uiso 1 1 calc R U . . .
C19 C 0.6659(6) 0.650(3) 0.4629(6) 0.184(7) Uani 1 1 d . . . . .
H19A H 0.7026 0.5763 0.4697 0.276 Uiso 1 1 calc R U . . .
H19B H 0.6774 0.7847 0.4733 0.276 Uiso 1 1 calc R U . . .
H19C H 0.6284 0.6322 0.4016 0.276 Uiso 1 1 calc R U . . .

loop_
_atom_site_aniso_label
_atom_site_aniso_U_11
_atom_site_aniso_U_22
_atom_site_aniso_U_33
_atom_site_aniso_U_23
_atom_site_aniso_U_13
_atom_site_aniso_U_12
S1 0.0610(7) 0.0545(8) 0.0499(6) 0.0003(6) 0.0324(6) 0.0035(6)
S2 0.0693(9) 0.0480(8) 0.0890(11) -0.0066(7) 0.0486(8) 0.0038(7)
Si1 0.0747(10) 0.0772(13) 0.0573(8) 0.0066(8) 0.0446(8) 0.0027(8)
N1 0.065(3) 0.051(3) 0.076(3) -0.011(2) 0.043(2) -0.003(2)
O1 0.065(2) 0.071(3) 0.0489(18) 0.0033(19) 0.0319(16) -0.0032(19)
O2 0.081(2) 0.082(3) 0.066(2) -0.002(2) 0.049(2) 0.010(2)
O3 0.073(2) 0.071(3) 0.065(2) 0.014(2) 0.034(2) 0.014(2)
O4 0.067(3) 0.194(8) 0.115(4) 0.024(5) 0.037(3) 0.008(4)
O5 0.110(4) 0.096(4) 0.115(4) 0.025(4) 0.069(4) 0.031(3)
C1 0.059(3) 0.048(3) 0.055(3) 0.001(2) 0.034(2) -0.001(2)
C2 0.058(3) 0.064(4) 0.048(2) 0.006(3) 0.034(2) 0.006(3)
C3 0.057(3) 0.120(6) 0.059(3) 0.013(4) 0.036(3) 0.016(4)
C4 0.089(5) 0.138(9) 0.071(4) 0.010(5) 0.052(4) 0.006(5)
C5 0.136(11) 0.127(15) 0.140(8) 0.027(9) 0.076(8) 0.047(11)
C6 0.142(12) 0.130(15) 0.135(8) 0.029(9) 0.074(9) 0.041(11)
C5' 0.137(11) 0.129(15) 0.141(8) 0.027(9) 0.074(8) 0.046(11)
C6' 0.139(12) 0.130(16) 0.138(9) 0.029(10) 0.074(10) 0.044(12)
C7 0.057(3) 0.051(3) 0.060(3) -0.005(2) 0.035(3) 0.002(2)
C8 0.051(3) 0.051(4) 0.071(3) 0.004(3) 0.028(3) 0.003(2)
C9 0.057(3) 0.056(3) 0.074(4) -0.005(3) 0.038(3) -0.002(3)
C10 0.086(5) 0.081(5) 0.109(6) -0.005(4) 0.068(5) -0.003(4)
C11 0.083(4) 0.103(6) 0.101(5) 0.006(5) 0.063(4) -0.011(4)
C12 0.079(4) 0.088(6) 0.114(6) 0.022(5) 0.056(4) -0.006(4)
C13 0.075(4) 0.053(4) 0.106(5) 0.012(4) 0.047(4) 0.005(3)
C14 0.096(5) 0.146(8) 0.093(5) -0.010(5) 0.064(5) 0.016(5)
C15 0.136(6) 0.083(6) 0.100(5) 0.013(5) 0.080(5) -0.011(5)
C16 0.087(5) 0.130(7) 0.053(3) 0.003(5) 0.036(3) -0.006(5)
C17 0.176(11) 0.181(15) 0.099(7) -0.027(8) 0.032(8) -0.064(11)
C18 0.088(6) 0.29(2) 0.073(5) 0.019(8) 0.013(4) 0.039(9)
C19 0.186(10) 0.32(2) 0.069(5) 0.020(9) 0.084(6) -0.025(13)

loop_
_atom_type_symbol
_atom_type_description
_atom_type_scat_dispersion_real
_atom_type_scat_dispersion_imag
_atom_type_scat_source
C C 0.0033 0.0016 'International Tables Vol C Tables 4.2.6.8 and 6.1.1.4'
H H 0.0000 0.0000 'International Tables Vol C Tables 4.2.6.8 and 6.1.1.4'
N N 0.0061 0.0033 'International Tables Vol C Tables 4.2.6.8 and 6.1.1.4'
O O 0.0106 0.0060 'International Tables Vol C Tables 4.2.6.8 and 6.1.1.4'
Si Si 0.0817 0.0704 'International Tables Vol C Tables 4.2.6.8 and 6.1.1.4'
S S 0.1246 0.1234 'International Tables Vol C Tables 4.2.6.8 and 6.1.1.4'

loop_
_geom_angle_atom_site_label_1
_geom_angle_atom_site_label_2
_geom_angle_atom_site_label_3
_geom_angle
O3 S1 O2 120.1(3)
O3 S1 C1 108.2(3)
O2 S1 C1 110.3(3)
O3 S1 C7 108.4(3)
O2 S1 C7 106.4(3)
C1 S1 C7 101.9(3)
C7 S2 C8 88.1(3)
O1 Si1 C14 110.2(4)
O1 Si1 C16 104.7(3)
C14 Si1 C16 111.5(4)
O1 Si1 C15 110.0(3)
C14 Si1 C15 108.3(5)
C16 Si1 C15 112.1(4)
C7 N1 C9 108.8(5)
C2 O1 Si1 126.6(4)
C4 O5 C5' 103(2)
C4 O5 C5 118.1(15)
C2 C1 S1 114.0(4)
C2 C1 H1A 108.7
S1 C1 H1A 108.7
C2 C1 H1B 108.7
S1 C1 H1B 108.7
H1A C1 H1B 107.6
O1 C2 C3 107.7(4)
O1 C2 C1 109.2(4)
C3 C2 C1 111.0(5)
O1 C2 H2 109.6
C3 C2 H2 109.7
C1 C2 H2 109.6
C4 C3 C2 116.5(5)
C4 C3 H3A 108.2
C2 C3 H3A 108.2
C4 C3 H3B 108.2
C2 C3 H3B 108.2
H3A C3 H3B 107.3
O4 C4 O5 126.2(9)
O4 C4 C3 125.9(10)
O5 C4 C3 107.8(7)
C6 C5 O5 108(2)
C6 C5 H5A 110.0
O5 C5 H5A 110.0
C6 C5 H5B 110.0
O5 C5 H5B 110.0
H5A C5 H5B 108.4
C5 C6 H6A 109.5
C5 C6 H6B 109.5
H6A C6 H6B 109.5
C5 C6 H6C 109.5
H6A C6 H6C 109.5
H6B C6 H6C 109.5
O5 C5' C6' 102(3)
O5 C5' H5'1 111.4
C6' C5' H5'1 111.4
O5 C5' H5'2 111.4
C6' C5' H5'2 111.4
H5'1 C5' H5'2 109.3
C5' C6' H6'1 109.5
C5' C6' H6'2 109.5
H6'1 C6' H6'2 109.5
C5' C6' H6'3 109.5
H6'1 C6' H6'3 109.5
H6'2 C6' H6'3 109.5
N1 C7 S2 118.5(5)
N1 C7 S1 120.4(5)
S2 C7 S1 121.1(3)
C13 C8 C9 121.4(6)
C13 C8 S2 129.3(5)
C9 C8 S2 109.3(4)
N1 C9 C10 124.8(6)
N1 C9 C8 115.3(5)
C10 C9 C8 119.9(6)
C11 C10 C9 117.8(7)
C11 C10 H10 121.1
C9 C10 H10 121.1
C10 C11 C12 121.9(6)
C10 C11 H11 119.1
C12 C11 H11 119.1
C11 C12 C13 121.9(8)
C11 C12 H12 119.0
C13 C12 H12 119.0
C12 C13 C8 117.0(7)
C12 C13 H13 121.5
C8 C13 H13 121.5
Si1 C14 H14A 109.5
Si1 C14 H14B 109.5
H14A C14 H14B 109.5
Si1 C14 H14C 109.5
H14A C14 H14C 109.5
H14B C14 H14C 109.5
Si1 C15 H15A 109.5
Si1 C15 H15B 109.5
H15A C15 H15B 109.5
Si1 C15 H15C 109.5
H15A C15 H15C 109.5
H15B C15 H15C 109.5
C17 C16 C18 108.6(11)
C17 C16 C19 108.4(11)
C18 C16 C19 111.1(9)
C17 C16 Si1 109.9(7)
C18 C16 Si1 109.0(6)
C19 C16 Si1 109.8(6)
C16 C17 H17A 109.5
C16 C17 H17B 109.5
H17A C17 H17B 109.5
C16 C17 H17C 109.5
H17A C17 H17C 109.5
H17B C17 H17C 109.5
C16 C18 H18A 109.5
C16 C18 H18B 109.5
H18A C18 H18B 109.5
C16 C18 H18C 109.5
H18A C18 H18C 109.5
H18B C18 H18C 109.5
C16 C19 H19A 109.5
C16 C19 H19B 109.5
H19A C19 H19B 109.5
C16 C19 H19C 109.5
H19A C19 H19C 109.5
H19B C19 H19C 109.5

loop_
_geom_bond_atom_site_label_1
_geom_bond_atom_site_label_2
_geom_bond_distance
S1 O3 1.419(4)
S1 O2 1.421(4)
S1 C1 1.753(5)
S1 C7 1.766(6)
S2 C7 1.709(6)
S2 C8 1.730(6)
Si1 O1 1.648(4)
Si1 C14 1.839(8)
Si1 C16 1.857(7)
Si1 C15 1.857(9)
N1 C7 1.292(7)
N1 C9 1.377(8)
O1 C2 1.417(6)
O4 C4 1.188(10)
O5 C4 1.331(12)
O5 C5' 1.50(3)
O5 C5 1.506(19)
C1 C2 1.519(7)
C1 H1A 0.9700
C1 H1B 0.9700
C2 C3 1.504(7)
C2 H2 0.9800
C3 C4 1.458(11)
C3 H3A 0.9700
C3 H3B 0.9700
C5 C6 1.48(3)
C5 H5A 0.9700
C5 H5B 0.9700
C6 H6A 0.9600
C6 H6B 0.9600
C6 H6C 0.9600
C5' C6' 1.52(3)
C5' H5'1 0.9700
C5' H5'2 0.9700
C6' H6'1 0.9600
C6' H6'2 0.9600
C6' H6'3 0.9600
C8 C13 1.373(9)
C8 C9 1.398(8)
C9 C10 1.387(9)
C10 C11 1.354(11)
C10 H10 0.9300
C11 C12 1.366(13)
C11 H11 0.9300
C12 C13 1.368(11)
C12 H12 0.9300
C13 H13 0.9300
C14 H14A 0.9600
C14 H14B 0.9600
C14 H14C 0.9600
C15 H15A 0.9600
C15 H15B 0.9600
C15 H15C 0.9600
C16 C17 1.498(19)
C16 C18 1.504(14)
C16 C19 1.525(11)
C17 H17A 0.9600
C17 H17B 0.9600
C17 H17C 0.9600
C18 H18A 0.9600
C18 H18B 0.9600
C18 H18C 0.9600
C19 H19A 0.9600
C19 H19B 0.9600
C19 H19C 0.9600

loop_
_geom_hbond_atom_site_label_D
_geom_hbond_atom_site_label_H
_geom_hbond_atom_site_label_A
_geom_hbond_distance_DH
_geom_hbond_distance_HA
_geom_hbond_distance_DA
_geom_hbond_angle_DHA
_geom_hbond_site_symmetry_A
C13 H13 N1 0.93 2.60 3.491(9) 159.5 1_565
C5' H5'1 O4 0.97 1.90 2.42(6) 110.9 .
C3 H3B O2 0.97 2.59 3.260(7) 126.1 .
C1 H1B O2 0.97 2.46 3.366(7) 155.7 4_647

loop_
_geom_torsion_atom_site_label_1
_geom_torsion_atom_site_label_2
_geom_torsion_atom_site_label_3
_geom_torsion_atom_site_label_4
_geom_torsion
C14 Si1 O1 C2 84.4(6)
C16 Si1 O1 C2 -155.7(5)
C15 Si1 O1 C2 -35.0(6)
O3 S1 C1 C2 -177.5(3)
O2 S1 C1 C2 49.4(4)
C7 S1 C1 C2 -63.3(4)
Si1 O1 C2 C3 142.9(5)
Si1 O1 C2 C1 -96.5(5)
S1 C1 C2 O1 152.0(4)
S1 C1 C2 C3 -89.5(6)
O1 C2 C3 C4 -55.6(9)
C1 C2 C3 C4 -175.1(7)
C5' O5 C4 O4 -5.5(19)
C5 O5 C4 O4 -0.7(16)
C5' O5 C4 C3 176.7(16)
C5 O5 C4 C3 -178.5(12)
C2 C3 C4 O4 131.4(9)
C2 C3 C4 O5 -50.8(9)
C4 O5 C5 C6 62(2)
C5' O5 C5 C6 80(11)
C4 O5 C5' C6' 112(4)
C5 O5 C5' C6' -53(7)
C9 N1 C7 S2 -1.1(7)
C9 N1 C7 S1 178.6(4)
C8 S2 C7 N1 0.4(5)
C8 S2 C7 S1 -179.2(4)
O3 S1 C7 N1 52.3(5)
O2 S1 C7 N1 -177.3(4)
C1 S1 C7 N1 -61.7(5)
O3 S1 C7 S2 -128.1(4)
O2 S1 C7 S2 2.3(4)
C1 S1 C7 S2 117.9(4)
C7 S2 C8 C13 178.2(6)
C7 S2 C8 C9 0.3(4)
C7 N1 C9 C10 -178.7(6)
C7 N1 C9 C8 1.3(7)
C13 C8 C9 N1 -179.1(6)
S2 C8 C9 N1 -1.0(7)
C13 C8 C9 C10 0.9(9)
S2 C8 C9 C10 179.0(5)
N1 C9 C10 C11 177.7(7)
C8 C9 C10 C11 -2.3(11)
C9 C10 C11 C12 3.0(12)
C10 C11 C12 C13 -2.3(13)
C11 C12 C13 C8 0.8(12)
C9 C8 C13 C12 -0.1(10)
S2 C8 C13 C12 -177.8(5)
O1 Si1 C16 C17 -63.1(8)
C14 Si1 C16 C17 56.0(9)
C15 Si1 C16 C17 177.7(8)
O1 Si1 C16 C18 55.9(9)
C14 Si1 C16 C18 174.9(9)
C15 Si1 C16 C18 -63.4(9)
O1 Si1 C16 C19 177.8(9)
C14 Si1 C16 C19 -63.1(11)
C15 Si1 C16 C19 58.6(10)
